data_7044318
loop_
_publ_author_name
'Ma, Ruru'
'Xu, Dongdong'
'Yang, Yun'
'Su, Xin'
'Lei, Bing-Hua'
'Yang, Zhihua'
'Pan, ShiLie'

_publ_section_title
;
 ScMO(BO3) (M = Ca, Cd)&#xFF1A;New Sc-based oxyborates featuring
 interesting edge-sharing sandwich-like chains and UV cut-off edges
;
_journal_name_full 'Dalton Trans.'
_journal_paper_doi 10.1039/C7DT03172F
_journal_year 2017
_chemical_formula_sum 'B Cd O4 Sc'
_chemical_formula_weight 232.17
_chemical_name_systematic
; 
 ? 
;
_space_group_IT_number 62
_symmetry_cell_setting orthorhombic
_symmetry_space_group_name_Hall '-P 2ac 2n'
_symmetry_space_group_name_H-M 'P n m a'
_atom_sites_solution_primary direct
_atom_sites_solution_secondary difmap
_audit_creation_method SHELXL-97
_audit_update_record
;
2017-06-19 deposited with the CCDC.
2017-09-25 downloaded from the CCDC.
;
_cell_angle_alpha 90.00
_cell_angle_beta 90.00
_cell_angle_gamma 90.00
_cell_formula_units_Z 4
_cell_length_a 9.921(9)
_cell_length_b 3.372(3)
_cell_length_c 9.469(8)
_cell_measurement_reflns_used 418
_cell_measurement_temperature 293(2)
_cell_measurement_theta_max 27.44
_cell_measurement_theta_min 2.97
_cell_volume 316.8(5)
_computing_cell_refinement 'Bruker SMART'
_computing_data_collection 'Bruker SMART'
_computing_data_reduction 'Bruker SAINT'
_computing_molecular_graphics SHELXL-97
_computing_publication_material SHELXL-97
_computing_structure_refinement 'SHELXL-97 (Sheldrick, 1997)'
_computing_structure_solution 'SHELXS-97 (Sheldrick, 1990)'
_diffrn_ambient_temperature 293(2)
_diffrn_measured_fraction_theta_full 0.988
_diffrn_measured_fraction_theta_max 0.988
_diffrn_measurement_device_type 'CCD area detector'
_diffrn_measurement_method 'phi and omega scans'
_diffrn_radiation_monochromator graphite
_diffrn_radiation_source 'fine-focus sealed tube'
_diffrn_radiation_type MoK\a
_diffrn_radiation_wavelength 0.71073
_diffrn_reflns_av_R_equivalents 0.0295
_diffrn_reflns_av_sigmaI/netI 0.0258
_diffrn_reflns_limit_h_max 10
_diffrn_reflns_limit_h_min -12
_diffrn_reflns_limit_k_max 4
_diffrn_reflns_limit_k_min -4
_diffrn_reflns_limit_l_max 11
_diffrn_reflns_limit_l_min -12
_diffrn_reflns_number 1819
_diffrn_reflns_theta_full 27.44
_diffrn_reflns_theta_max 27.44
_diffrn_reflns_theta_min 2.97
_exptl_absorpt_coefficient_mu 8.685
_exptl_absorpt_correction_T_max 0.615
_exptl_absorpt_correction_T_min 0.355
_exptl_absorpt_correction_type numerical
_exptl_absorpt_process_details face-indexed
_exptl_crystal_colour colorless
_exptl_crystal_density_diffrn 4.869
_exptl_crystal_density_method 'not measured'
_exptl_crystal_description block
_exptl_crystal_F_000 424
_exptl_crystal_size_max 0.207
_exptl_crystal_size_mid 0.103
_exptl_crystal_size_min 0.056
_refine_diff_density_max 0.860
_refine_diff_density_min -1.010
_refine_diff_density_rms 0.319
_refine_ls_extinction_coef 0.0084(15)
_refine_ls_extinction_expression Fc^*^=kFc[1+0.001xFc^2^\l^3^/sin(2\q)]^-1/4^
_refine_ls_extinction_method SHELXL
_refine_ls_goodness_of_fit_ref 1.263
_refine_ls_matrix_type full
_refine_ls_number_parameters 46
_refine_ls_number_reflns 418
_refine_ls_number_restraints 2
_refine_ls_restrained_S_all 1.262
_refine_ls_R_factor_all 0.0302
_refine_ls_R_factor_gt 0.0258
_refine_ls_shift/su_max 0.000
_refine_ls_shift/su_mean 0.000
_refine_ls_structure_factor_coef Fsqd
_refine_ls_weighting_details 'calc w=1/[\s^2^(Fo^2^)+(0.0220P)^2^+4.4671P] where P=(Fo^2^+2Fc^2^)/3'
_refine_ls_weighting_scheme calc
_refine_ls_wR_factor_gt 0.0637
_refine_ls_wR_factor_ref 0.0788
_reflns_number_gt 383
_reflns_number_total 418
_reflns_threshold_expression >2sigma(I)
_cod_data_source_file c7dt03172f2.cif
_cod_data_source_block 1
_cod_depositor_comments
;
The following automatic conversions were performed:

'_symmetry_cell_setting' value 'Orthorhombic' changed to
'orthorhombic' according to
/home/data/users/saulius/crontab/automatic-downloads/rss-feeds/RSC/lib/dictionaries/cif_core.dic
dictionary named 'cif_core.dic' version 2.4.2 from 2011-04-26.

Automatic conversion script
Id: cif_fix_values 4973 2017-02-22 13:04:09Z antanas 
;
_cod_original_cell_volume 316.7(5)
_cod_original_sg_symbol_H-M Pnma
_cod_database_code 7044318

loop_
_symmetry_equiv_pos_as_xyz
'x, y, z'
'-x+1/2, -y, z+1/2'
'-x, y+1/2, -z'
'x+1/2, -y+1/2, -z+1/2'
'-x, -y, -z'
'x-1/2, y, -z-1/2'
'x, -y-1/2, z'
'-x-1/2, y-1/2, z-1/2'

loop_
_atom_site_label
_atom_site_type_symbol
_atom_site_fract_x
_atom_site_fract_y
_atom_site_fract_z
_atom_site_U_iso_or_equiv
_atom_site_adp_type
_atom_site_occupancy
_atom_site_symmetry_multiplicity
_atom_site_calc_flag
_atom_site_refinement_flags
Cd1 Cd 1.09094(7) 1.2500 0.67300(8) 0.0111(3) Uani 0.7405(11) 2 d SP
Sc1 Sc 1.09094(7) 1.2500 0.67300(8) 0.0111(3) Uani 0.2595(11) 2 d SP
Cd2 Cd 0.88642(12) 0.7500 0.92397(14) 0.0144(4) Uani 0.2590(10) 2 d SP
Sc2 Sc 0.88642(12) 0.7500 0.92397(14) 0.0144(4) Uani 0.7410(10) 2 d SP
O1 O 0.9934(6) 0.7500 1.1142(6) 0.0142(13) Uani 1 2 d S
O3 O 0.7447(7) 0.7500 0.7517(7) 0.0214(15) Uani 1 2 d S
O2 O 0.7476(7) 0.2500 0.9991(7) 0.0232(16) Uani 1 2 d S
O4 O 0.9534(7) 0.7500 0.6293(10) 0.041(2) Uani 1 2 d S
B1 B 0.8161(10) 0.7500 0.6250(11) 0.0142(19) Uani 1 2 d S

loop_
_atom_site_aniso_label
_atom_site_aniso_U_11
_atom_site_aniso_U_22
_atom_site_aniso_U_33
_atom_site_aniso_U_23
_atom_site_aniso_U_13
_atom_site_aniso_U_12
Cd1 0.0105(4) 0.0093(4) 0.0135(5) 0.000 0.0048(3) 0.000
Sc1 0.0105(4) 0.0093(4) 0.0135(5) 0.000 0.0048(3) 0.000
Cd2 0.0134(6) 0.0108(6) 0.0189(7) 0.000 -0.0041(5) 0.000
Sc2 0.0134(6) 0.0108(6) 0.0189(7) 0.000 -0.0041(5) 0.000
O1 0.012(3) 0.020(3) 0.011(3) 0.000 0.001(2) 0.000
O3 0.023(3) 0.029(4) 0.012(3) 0.000 -0.006(3) 0.000
O2 0.017(3) 0.047(5) 0.005(3) 0.000 -0.004(2) 0.000
O4 0.011(3) 0.028(4) 0.084(7) 0.000 -0.008(4) 0.000
B1 0.014(5) 0.017(5) 0.011(5) 0.000 -0.003(4) 0.000

loop_
_atom_type_symbol
_atom_type_description
_atom_type_scat_dispersion_real
_atom_type_scat_dispersion_imag
_atom_type_scat_source
B B 0.0013 0.0007 'International Tables Vol C Tables 4.2.6.8 and 6.1.1.4'
O O 0.0106 0.0060 'International Tables Vol C Tables 4.2.6.8 and 6.1.1.4'
Sc Sc 0.2519 0.3716 'International Tables Vol C Tables 4.2.6.8 and 6.1.1.4'
Cd Cd -0.8075 1.2024 'International Tables Vol C Tables 4.2.6.8 and 6.1.1.4'

loop_
_geom_angle_atom_site_label_1
_geom_angle_atom_site_label_2
_geom_angle_atom_site_label_3
_geom_angle
_geom_angle_site_symmetry_1
_geom_angle_site_symmetry_3
O1 Cd1 O4 86.3(3) 5_777 .
O1 Cd1 O4 86.3(3) 5_777 1_565
O4 Cd1 O4 99.5(3) . 1_565
O1 Cd1 O2 158.9(2) 5_777 6_667
O4 Cd1 O2 106.9(3) . 6_667
O4 Cd1 O2 106.9(3) 1_565 6_667
O1 Cd1 O3 88.23(19) 5_777 6_667
O4 Cd1 O3 172.7(3) . 6_667
O4 Cd1 O3 84.9(2) 1_565 6_667
O2 Cd1 O3 77.0(2) 6_667 6_667
O1 Cd1 O3 88.23(19) 5_777 6_657
O4 Cd1 O3 84.9(2) . 6_657
O4 Cd1 O3 172.7(3) 1_565 6_657
O2 Cd1 O3 77.0(2) 6_667 6_657
O3 Cd1 O3 90.1(2) 6_667 6_657
O1 Cd1 Cd1 90.000(1) 5_777 1_545
O4 Cd1 Cd1 40.23(15) . 1_545
O4 Cd1 Cd1 139.77(15) 1_565 1_545
O2 Cd1 Cd1 90.0 6_667 1_545
O3 Cd1 Cd1 135.04(12) 6_667 1_545
O3 Cd1 Cd1 44.96(12) 6_657 1_545
O1 Cd1 Cd1 90.000(1) 5_777 1_565
O4 Cd1 Cd1 139.77(15) . 1_565
O4 Cd1 Cd1 40.23(15) 1_565 1_565
O2 Cd1 Cd1 90.0 6_667 1_565
O3 Cd1 Cd1 44.96(12) 6_667 1_565
O3 Cd1 Cd1 135.04(12) 6_657 1_565
Cd1 Cd1 Cd1 180.00(5) 1_545 1_565
O1 Cd1 Sc1 90.000(1) 5_777 1_545
O4 Cd1 Sc1 40.23(15) . 1_545
O4 Cd1 Sc1 139.77(15) 1_565 1_545
O2 Cd1 Sc1 90.0 6_667 1_545
O3 Cd1 Sc1 135.04(12) 6_667 1_545
O3 Cd1 Sc1 44.96(12) 6_657 1_545
Cd1 Cd1 Sc1 0.00(3) 1_545 1_545
Cd1 Cd1 Sc1 180.00(5) 1_565 1_545
O1 Cd1 Sc1 90.000(1) 5_777 1_565
O4 Cd1 Sc1 139.77(15) . 1_565
O4 Cd1 Sc1 40.23(15) 1_565 1_565
O2 Cd1 Sc1 90.0 6_667 1_565
O3 Cd1 Sc1 44.96(12) 6_667 1_565
O3 Cd1 Sc1 135.04(12) 6_657 1_565
Cd1 Cd1 Sc1 180.00(5) 1_545 1_565
Cd1 Cd1 Sc1 0.00(4) 1_565 1_565
Sc1 Cd1 Sc1 180.00(5) 1_545 1_565
O1 Cd1 Sc2 124.25(14) 5_777 6_667
O4 Cd1 Sc2 146.6(2) . 6_667
O4 Cd1 Sc2 95.78(18) 1_565 6_667
O2 Cd1 Sc2 39.92(12) 6_667 6_667
O3 Cd1 Sc2 37.10(16) 6_667 6_667
O3 Cd1 Sc2 83.30(15) 6_657 6_667
Cd1 Cd1 Sc2 118.76(3) 1_545 6_667
Cd1 Cd1 Sc2 61.24(3) 1_565 6_667
Sc1 Cd1 Sc2 118.76(3) 1_545 6_667
Sc1 Cd1 Sc2 61.24(3) 1_565 6_667
O1 Cd1 Sc2 124.25(13) 5_777 6_657
O4 Cd1 Sc2 95.78(18) . 6_657
O4 Cd1 Sc2 146.6(2) 1_565 6_657
O2 Cd1 Sc2 39.92(11) 6_667 6_657
O3 Cd1 Sc2 83.30(15) 6_667 6_657
O3 Cd1 Sc2 37.10(16) 6_657 6_657
Cd1 Cd1 Sc2 61.24(3) 1_545 6_657
Cd1 Cd1 Sc2 118.76(3) 1_565 6_657
Sc1 Cd1 Sc2 61.24(3) 1_545 6_657
Sc1 Cd1 Sc2 118.76(3) 1_565 6_657
Sc2 Cd1 Sc2 57.52(6) 6_667 6_657
O1 Cd2 O1 82.0(2) . 5_777
O1 Cd2 O1 82.0(2) . 5_767
O1 Cd2 O1 107.0(3) 5_777 5_767
O1 Cd2 O3 169.7(3) . .
O1 Cd2 O3 103.9(2) 5_777 .
O1 Cd2 O3 103.9(2) 5_767 .
O1 Cd2 O2 92.1(2) . .
O1 Cd2 O2 171.0(2) 5_777 .
O1 Cd2 O2 78.68(19) 5_767 .
O3 Cd2 O2 80.9(2) . .
O1 Cd2 O2 92.1(2) . 1_565
O1 Cd2 O2 78.68(19) 5_777 1_565
O1 Cd2 O2 171.0(2) 5_767 1_565
O3 Cd2 O2 80.9(2) . 1_565
O2 Cd2 O2 94.8(3) . 1_565
O1 Cd2 Sc2 41.05(10) . 5_777
O1 Cd2 Sc2 40.91(17) 5_777 5_777
O1 Cd2 Sc2 95.85(17) 5_767 5_777
O3 Cd2 Sc2 144.14(9) . 5_777
O2 Cd2 Sc2 132.82(17) . 5_777
O2 Cd2 Sc2 83.95(16) 1_565 5_777
O1 Cd2 Cd2 41.05(10) . 5_777
O1 Cd2 Cd2 40.91(17) 5_777 5_777
O1 Cd2 Cd2 95.85(17) 5_767 5_777
O3 Cd2 Cd2 144.14(9) . 5_777
O2 Cd2 Cd2 132.82(17) . 5_777
O2 Cd2 Cd2 83.95(16) 1_565 5_777
Sc2 Cd2 Cd2 0.00(4) 5_777 5_777
O1 Cd2 Sc2 41.05(10) . 5_767
O1 Cd2 Sc2 95.85(17) 5_777 5_767
O1 Cd2 Sc2 40.91(17) 5_767 5_767
O3 Cd2 Sc2 144.14(9) . 5_767
O2 Cd2 Sc2 83.95(16) . 5_767
O2 Cd2 Sc2 132.82(17) 1_565 5_767
Sc2 Cd2 Sc2 64.45(7) 5_777 5_767
Cd2 Cd2 Sc2 64.45(7) 5_777 5_767
O1 Cd2 Cd2 41.05(10) . 5_767
O1 Cd2 Cd2 95.85(17) 5_777 5_767
O1 Cd2 Cd2 40.91(17) 5_767 5_767
O3 Cd2 Cd2 144.14(9) . 5_767
O2 Cd2 Cd2 83.95(16) . 5_767
O2 Cd2 Cd2 132.82(17) 1_565 5_767
Sc2 Cd2 Cd2 64.45(7) 5_777 5_767
Cd2 Cd2 Cd2 64.45(7) 5_777 5_767
Sc2 Cd2 Cd2 0.00(4) 5_767 5_767
O1 Cd2 Cd2 90.000(1) . 1_565
O1 Cd2 Cd2 36.48(14) 5_777 1_565
O1 Cd2 Cd2 143.52(14) 5_767 1_565
O3 Cd2 Cd2 90.000(1) . 1_565
O2 Cd2 Cd2 137.40(13) . 1_565
O2 Cd2 Cd2 42.60(13) 1_565 1_565
Sc2 Cd2 Cd2 57.77(4) 5_777 1_565
Cd2 Cd2 Cd2 57.77(4) 5_777 1_565
Sc2 Cd2 Cd2 122.23(4) 5_767 1_565
Cd2 Cd2 Cd2 122.23(4) 5_767 1_565
O1 Cd2 Cd2 90.000(1) . 1_545
O1 Cd2 Cd2 143.52(14) 5_777 1_545
O1 Cd2 Cd2 36.48(14) 5_767 1_545
O3 Cd2 Cd2 90.000(1) . 1_545
O2 Cd2 Cd2 42.60(13) . 1_545
O2 Cd2 Cd2 137.40(13) 1_565 1_545
Sc2 Cd2 Cd2 122.23(4) 5_777 1_545
Cd2 Cd2 Cd2 122.23(4) 5_777 1_545
Sc2 Cd2 Cd2 57.77(4) 5_767 1_545
Cd2 Cd2 Cd2 57.77(4) 5_767 1_545
Cd2 Cd2 Cd2 180.00(8) 1_565 1_545
Cd2 O1 Sc2 98.0(2) . 5_777
Cd2 O1 Cd2 98.0(2) . 5_777
Sc2 O1 Cd2 0.00(7) 5_777 5_777
Cd2 O1 Sc2 98.0(2) . 5_767
Sc2 O1 Sc2 107.0(3) 5_777 5_767
Cd2 O1 Sc2 107.0(3) 5_777 5_767
Cd2 O1 Cd2 98.0(2) . 5_767
Sc2 O1 Cd2 107.0(3) 5_777 5_767
Cd2 O1 Cd2 107.0(3) 5_777 5_767
Sc2 O1 Cd2 0.00(7) 5_767 5_767
Cd2 O1 Cd1 127.0(3) . 5_777
Sc2 O1 Cd1 112.2(2) 5_777 5_777
Cd2 O1 Cd1 112.2(2) 5_777 5_777
Sc2 O1 Cd1 112.2(2) 5_767 5_777
Cd2 O1 Cd1 112.2(2) 5_767 5_777
Cd2 O1 Sc1 127.0(3) . 5_777
Sc2 O1 Sc1 112.2(2) 5_777 5_777
Cd2 O1 Sc1 112.2(2) 5_777 5_777
Sc2 O1 Sc1 112.2(2) 5_767 5_777
Cd2 O1 Sc1 112.2(2) 5_767 5_777
Cd1 O1 Sc1 0.00(3) 5_777 5_777
B1 O3 Cd2 108.7(6) . .
B1 O3 Sc1 125.7(3) . 6_547
Cd2 O3 Sc1 101.0(2) . 6_547
B1 O3 Cd1 125.7(3) . 6_547
Cd2 O3 Cd1 101.0(2) . 6_547
Sc1 O3 Cd1 0.00(3) 6_547 6_547
B1 O3 Sc1 125.7(3) . 6_557
Cd2 O3 Sc1 101.0(2) . 6_557
Sc1 O3 Sc1 90.1(2) 6_547 6_557
Cd1 O3 Sc1 90.1(2) 6_547 6_557
B1 O3 Cd1 125.7(3) . 6_557
Cd2 O3 Cd1 101.0(2) . 6_557
Sc1 O3 Cd1 90.1(2) 6_547 6_557
Cd1 O3 Cd1 90.1(2) 6_547 6_557
Sc1 O3 Cd1 0.00(5) 6_557 6_557
B1 O2 Sc1 108.4(6) 2_665 6_547
B1 O2 Cd1 108.4(6) 2_665 6_547
Sc1 O2 Cd1 0.00(3) 6_547 6_547
B1 O2 Cd2 123.8(3) 2_665 .
Sc1 O2 Cd2 101.0(2) 6_547 .
Cd1 O2 Cd2 101.0(2) 6_547 .
B1 O2 Cd2 123.8(3) 2_665 1_545
Sc1 O2 Cd2 101.0(2) 6_547 1_545
Cd1 O2 Cd2 101.0(2) 6_547 1_545
Cd2 O2 Cd2 94.8(3) . 1_545
B1 O2 Sc2 123.8(3) 2_665 1_545
Sc1 O2 Sc2 101.0(2) 6_547 1_545
Cd1 O2 Sc2 101.0(2) 6_547 1_545
Cd2 O2 Sc2 94.8(3) . 1_545
Cd2 O2 Sc2 0.00(6) 1_545 1_545
B1 O4 Cd1 128.6(2) . .
B1 O4 Sc1 128.6(2) . 1_545
Cd1 O4 Sc1 99.5(3) . 1_545
B1 O4 Cd1 128.6(2) . 1_545
Cd1 O4 Cd1 99.5(3) . 1_545
Sc1 O4 Cd1 0.00(4) 1_545 1_545
O2 B1 O4 119.7(9) 2_664 .
O2 B1 O3 121.5(8) 2_664 .
O4 B1 O3 118.8(9) . .

loop_
_geom_bond_atom_site_label_1
_geom_bond_atom_site_label_2
_geom_bond_distance
_geom_bond_site_symmetry_2
Cd1 O1 2.181(6) 5_777
Cd1 O4 2.208(5) .
Cd1 O4 2.208(5) 1_565
Cd1 O2 2.252(6) 6_667
Cd1 O3 2.382(5) 6_667
Cd1 O3 2.382(5) 6_657
Cd1 Cd1 3.372(3) 1_545
Cd1 Cd1 3.372(3) 1_565
Cd1 Sc1 3.372(3) 1_545
Cd1 Sc1 3.372(3) 1_565
Cd1 Sc2 3.504(3) 6_667
Cd1 Sc2 3.504(3) 6_657
Cd2 O1 2.091(6) .
Cd2 O1 2.097(4) 5_777
Cd2 O1 2.097(4) 5_767
Cd2 O3 2.153(7) .
Cd2 O2 2.290(5) .
Cd2 O2 2.290(5) 1_565
Cd2 Sc2 3.161(3) 5_777
Cd2 Cd2 3.161(3) 5_777
Cd2 Sc2 3.161(3) 5_767
Cd2 Cd2 3.161(3) 5_767
Cd2 Cd2 3.372(3) 1_565
Cd2 Cd2 3.372(3) 1_545
O1 Sc2 2.097(4) 5_777
O1 Cd2 2.097(4) 5_777
O1 Sc2 2.097(4) 5_767
O1 Cd2 2.097(4) 5_767
O1 Cd1 2.181(6) 5_777
O1 Sc1 2.181(6) 5_777
O3 B1 1.394(12) .
O3 Sc1 2.382(5) 6_547
O3 Cd1 2.382(5) 6_547
O3 Sc1 2.382(5) 6_557
O3 Cd1 2.382(5) 6_557
O2 B1 1.349(12) 2_665
O2 Sc1 2.252(6) 6_547
O2 Cd1 2.252(6) 6_547
O2 Cd2 2.290(5) 1_545
O2 Sc2 2.290(5) 1_545
O4 B1 1.363(12) .
O4 Sc1 2.208(5) 1_545
O4 Cd1 2.208(5) 1_545
B1 O2 1.349(12) 2_664
